data_2204966
loop_
_publ_author_name
'Halder, Gregory J.'
'Kepert, Cameron J.'

_publ_section_title
;
 A three-dimensional hydrogen-bonded coordination framework:
 <i>catena</i>-poly[[[tetraaquairon(II)]-\m-4,4'-bipyridine]
 benzene-1,4-dicarboxylate]
;
_journal_issue 1
_journal_name_full 'Acta Crystallographica Section E'
_journal_page_first m113
_journal_page_last m114
_journal_paper_doi 10.1107/S1600536804032192
_journal_volume 61
_journal_year 2005
_chemical_formula_iupac '[Fe (C10 H8 N2) (H2 O)4] (C8 H4 O4)'
_chemical_formula_moiety 'C10 H16 Fe N2 O4 , C8 H4 O4'
_chemical_formula_sum 'C18 H20 Fe N2 O8'
_chemical_formula_weight 448.21
_chemical_name_common '[Fe(bpy)(H~2~O)~4~](bdc)'
_chemical_name_systematic
;catena-poly[[[tetraaquairon(II)]-\m-4,4'-bipyridine]
 benzene-1,4-dicarboxylate]
;
_space_group_IT_number 13
_symmetry_cell_setting monoclinic
_symmetry_space_group_name_Hall '-P 2yc'
_symmetry_space_group_name_H-M 'P 1 2/c 1'
_atom_sites_solution_hydrogens geom
_atom_sites_solution_primary direct
_atom_sites_solution_secondary difmap
_audit_creation_method SHELXL97
_cell_angle_alpha 90.00
_cell_angle_beta 113.547(3)
_cell_angle_gamma 90.00
_cell_formula_units_Z 2
_cell_length_a 6.9541(12)
_cell_length_b 11.465(2)
_cell_length_c 12.059(2)
_cell_measurement_reflns_used 889
_cell_measurement_temperature 150(2)
_cell_measurement_theta_max 27.921
_cell_measurement_theta_min 3.196
_cell_volume 881.4(3)
_computing_cell_refinement SMART
_computing_data_collection 'SMART (Bruker, 1997)'
_computing_data_reduction 'SAINT-Plus (Bruker, 1997)'
_computing_molecular_graphics 'ORTEP-3 (Farrugia, 1997) and WebLab ViewerPro 3.7 (Accelrys, 2001)'
_computing_publication_material XCIF
_computing_structure_refinement SHELXTL
_computing_structure_solution 'SHELXTL (Bruker, 2000)'
_diffrn_ambient_temperature 150(2)
_diffrn_measured_fraction_theta_full 0.976
_diffrn_measured_fraction_theta_max 0.976
_diffrn_measurement_device_type 'Bruker SMART 1000 CCD area-detector'
_diffrn_measurement_method \w
_diffrn_radiation_monochromator graphite
_diffrn_radiation_source 'fine-focus sealed tube'
_diffrn_radiation_type MoK\a
_diffrn_radiation_wavelength 0.71073
_diffrn_reflns_av_R_equivalents 0.0170
_diffrn_reflns_av_sigmaI/netI 0.0314
_diffrn_reflns_limit_h_max 8
_diffrn_reflns_limit_h_min -9
_diffrn_reflns_limit_k_max 15
_diffrn_reflns_limit_k_min -15
_diffrn_reflns_limit_l_max 15
_diffrn_reflns_limit_l_min -15
_diffrn_reflns_number 8043
_diffrn_reflns_theta_full 27.99
_diffrn_reflns_theta_max 27.99
_diffrn_reflns_theta_min 1.78
_diffrn_standards_decay_% 0.00
_diffrn_standards_number 172
_exptl_absorpt_coefficient_mu 0.910
_exptl_absorpt_correction_T_max 0.819
_exptl_absorpt_correction_T_min 0.733
_exptl_absorpt_correction_type multi-scan
_exptl_absorpt_process_details '(SADABS; Sheldrick, 1996)'
_exptl_crystal_colour orange
_exptl_crystal_density_diffrn 1.689
_exptl_crystal_density_meas ?
_exptl_crystal_density_method .
_exptl_crystal_description block
_exptl_crystal_F_000 464
_exptl_crystal_size_max 0.50
_exptl_crystal_size_mid 0.37
_exptl_crystal_size_min 0.22
_refine_diff_density_max 0.259
_refine_diff_density_min -0.436
_refine_ls_extinction_method none
_refine_ls_goodness_of_fit_ref 1.134
_refine_ls_hydrogen_treatment mixed
_refine_ls_matrix_type full
_refine_ls_number_parameters 148
_refine_ls_number_reflns 2075
_refine_ls_number_restraints 6
_refine_ls_restrained_S_all 1.133
_refine_ls_R_factor_all 0.0240
_refine_ls_R_factor_gt 0.0231
_refine_ls_shift/su_max 0.000
_refine_ls_shift/su_mean 0.000
_refine_ls_structure_factor_coef Fsqd
_refine_ls_weighting_details 'calc w = 1/[\s^2^(Fo^2^)+(0.0212P)^2^+0.3552P] where P=(Fo^2^+2Fc^2^)/3'
_refine_ls_weighting_scheme calc
_refine_ls_wR_factor_gt 0.0638
_refine_ls_wR_factor_ref 0.0645
_reflns_number_gt 2005
_reflns_number_total 2075
_reflns_threshold_expression I>2\s(I)
_cod_data_source_file sj6033.cif
_cod_data_source_block I
_cod_depositor_comments
;
The following automatic conversions were performed:
'_symmetry_cell_setting' value 'Monoclinic' changed to 'monoclinic'
according to '/home/saulius/struct/CIF-dictionaries/cif_core.dic'
dictionary named 'cif_core.dic' version 2.4.1 from 2010-06-29.

Automatic conversion script
Id: cif_fix_enum 1527 2010-12-29 10:47:43Z saulius 

The following automatic conversions were performed:

'_symmetry_cell_setting' value 'Monoclinic' changed to 'monoclinic'
according to /home/saulius/struct/CIF-dictionaries/cif_core.dic
dictionary named 'cif_core.dic' version 2.4.1 from 2010-06-29.

Automatic conversion script
Id: cif_fix_values 1715 2011-07-08 13:25:40Z adriana 
;
_cod_original_sg_symbol_H-M 'P 2/c'
_cod_database_code 2204966
_cod_database_fobs_code 2204966

loop_
_symmetry_equiv_pos_as_xyz
'x, y, z'
'-x, y, -z+1/2'
'-x, -y, -z'
'x, -y, z-1/2'

loop_
_atom_site_label
_atom_site_fract_x
_atom_site_fract_y
_atom_site_fract_z
_atom_site_U_iso_or_equiv
_atom_site_adp_type
_atom_site_calc_flag
_atom_site_refinement_flags
_atom_site_occupancy
_atom_site_type_symbol
Fe1 0.5000 0.607200(19) 0.7500 0.01363(9) Uani d S 1 Fe
O1 0.78292(15) 0.62116(8) 0.90836(8) 0.01949(19) Uani d D 1 O
H1A 0.871(2) 0.6560(15) 0.8951(15) 0.029 Uiso d D 1 H
H1B 0.811(3) 0.6225(14) 0.9806(12) 0.029 Uiso d D 1 H
O2 0.30592(15) 0.59525(8) 0.84938(9) 0.01824(19) Uani d D 1 O
H2A 0.243(2) 0.5359(12) 0.8438(15) 0.027 Uiso d D 1 H
H2B 0.226(2) 0.6478(13) 0.8488(15) 0.027 Uiso d D 1 H
N1 0.5000 0.41972(12) 0.7500 0.0155(3) Uani d S 1 N
N2 0.5000 -0.20021(12) 0.7500 0.0151(3) Uani d S 1 N
C1 0.59244(19) 0.35897(11) 0.85306(10) 0.0174(2) Uani d . 1 C
H1 0.6581 0.4008 0.9266 0.021 Uiso calc R 1 H
C2 0.59655(18) 0.23832(10) 0.85715(10) 0.0165(2) Uani d . 1 C
H2 0.6643 0.1989 0.9321 0.020 Uiso calc R 1 H
C3 0.5000 0.17500(14) 0.7500 0.0132(3) Uani d S 1 C
C4 0.5000 0.04574(14) 0.7500 0.0137(3) Uani d S 1 C
C5 0.53400(18) -0.01810(10) 0.85454(10) 0.0154(2) Uani d . 1 C
H5 0.5585 0.0212 0.9283 0.019 Uiso calc R 1 H
C6 0.53211(18) -0.13899(11) 0.85098(10) 0.0165(2) Uani d . 1 C
H6 0.5546 -0.1805 0.9233 0.020 Uiso calc R 1 H
O11 0.10540(15) 1.38756(7) 0.84835(8) 0.0202(2) Uani d . 1 O
O12 0.05257(14) 0.77563(8) 0.85102(8) 0.01865(19) Uani d . 1 O
C11 0.0000 1.33655(14) 0.7500 0.0159(3) Uani d S 1 C
C12 0.0000 1.20380(14) 0.7500 0.0144(3) Uani d S 1 C
C13 0.04473(18) 1.14193(11) 0.85721(10) 0.0162(2) Uani d . 1 C
H13 0.0767 1.1830 0.9309 0.019 Uiso calc R 1 H
C14 0.04279(18) 1.02034(10) 0.85686(10) 0.0155(2) Uani d . 1 C
H14 0.0709 0.9792 0.9301 0.019 Uiso calc R 1 H
C15 0.0000 0.95856(14) 0.7500 0.0143(3) Uani d S 1 C
C16 0.0000 0.82673(14) 0.7500 0.0149(3) Uani d S 1 C

loop_
_atom_site_aniso_label
_atom_site_aniso_U_11
_atom_site_aniso_U_22
_atom_site_aniso_U_33
_atom_site_aniso_U_12
_atom_site_aniso_U_13
_atom_site_aniso_U_23
Fe1 0.01718(14) 0.01038(13) 0.01280(13) 0.000 0.00543(10) 0.000
O1 0.0211(5) 0.0216(5) 0.0142(4) -0.0031(3) 0.0054(4) 0.0012(3)
O2 0.0229(5) 0.0132(4) 0.0214(4) -0.0001(3) 0.0118(4) -0.0003(3)
N1 0.0201(7) 0.0122(6) 0.0149(7) 0.000 0.0078(6) 0.000
N2 0.0164(7) 0.0123(6) 0.0159(6) 0.000 0.0056(5) 0.000
C1 0.0229(6) 0.0145(5) 0.0139(5) -0.0008(5) 0.0063(5) -0.0017(4)
C2 0.0196(6) 0.0144(6) 0.0141(5) 0.0007(4) 0.0054(4) 0.0010(4)
C3 0.0138(7) 0.0125(7) 0.0149(7) 0.000 0.0073(6) 0.000
C4 0.0125(7) 0.0125(7) 0.0160(7) 0.000 0.0057(6) 0.000
C5 0.0187(6) 0.0144(5) 0.0135(5) -0.0009(4) 0.0068(4) -0.0013(4)
C6 0.0189(6) 0.0148(5) 0.0158(5) 0.0002(4) 0.0067(4) 0.0018(4)
O11 0.0272(5) 0.0162(4) 0.0158(4) -0.0044(3) 0.0070(4) -0.0007(3)
O12 0.0235(4) 0.0156(4) 0.0164(4) 0.0008(3) 0.0075(3) 0.0021(3)
C11 0.0177(8) 0.0145(8) 0.0177(7) 0.000 0.0095(6) 0.000
C12 0.0136(7) 0.0134(7) 0.0157(7) 0.000 0.0054(6) 0.000
C13 0.0176(5) 0.0166(5) 0.0142(5) -0.0001(4) 0.0062(4) -0.0021(4)
C14 0.0165(5) 0.0166(6) 0.0131(5) 0.0012(4) 0.0058(4) 0.0020(4)
C15 0.0128(7) 0.0148(8) 0.0153(7) 0.000 0.0055(6) 0.000
C16 0.0135(7) 0.0149(8) 0.0164(7) 0.000 0.0061(6) 0.000

loop_
_atom_type_symbol
_atom_type_description
_atom_type_scat_dispersion_real
_atom_type_scat_dispersion_imag
_atom_type_scat_source
C C 0.0033 0.0016 'International Tables Vol C Tables 4.2.6.8 and 6.1.1.4'
H H 0.0000 0.0000 'International Tables Vol C Tables 4.2.6.8 and 6.1.1.4'
N N 0.0061 0.0033 'International Tables Vol C Tables 4.2.6.8 and 6.1.1.4'
O O 0.0106 0.0060 'International Tables Vol C Tables 4.2.6.8 and 6.1.1.4'
Fe Fe 0.3463 0.8444 'International Tables Vol C Tables 4.2.6.8 and 6.1.1.4'

loop_
_geom_angle_atom_site_label_1
_geom_angle_atom_site_label_2
_geom_angle_atom_site_label_3
_geom_angle_site_symmetry_1
_geom_angle_site_symmetry_3
_geom_angle
_geom_angle_publ_flag
O1 Fe1 O1 . 2_656 171.39(5) yes
O1 Fe1 O2 . 2_656 86.77(4) yes
O1 Fe1 O2 2_656 2_656 93.79(4) ?
O1 Fe1 O2 . . 93.79(4) yes
O1 Fe1 O2 2_656 . 86.77(4) ?
O2 Fe1 O2 2_656 . 172.65(5) yes
O1 Fe1 N1 . . 94.31(3) yes
O1 Fe1 N1 2_656 . 94.31(3) ?
O2 Fe1 N1 2_656 . 86.33(2) ?
O2 Fe1 N1 . . 86.32(2) yes
O1 Fe1 N2 . 1_565 85.69(3) yes
O1 Fe1 N2 2_656 1_565 85.69(3) ?
O2 Fe1 N2 2_656 1_565 93.67(2) ?
O2 Fe1 N2 . 1_565 93.68(2) yes
N1 Fe1 N2 . 1_565 180.0 yes
Fe1 O1 H1A . . 111.4(12) ?
Fe1 O1 H1B . . 134.6(13) ?
H1A O1 H1B . . 109.2(17) ?
Fe1 O2 H2A . . 117.0(12) ?
Fe1 O2 H2B . . 121.7(12) ?
H2A O2 H2B . . 106.6(17) ?
C1 N1 C1 2_656 . 117.54(15) ?
C1 N1 Fe1 2_656 . 121.23(7) ?
C1 N1 Fe1 . . 121.23(7) ?
C6 N2 C6 2_656 . 117.07(14) ?
C6 N2 Fe1 2_656 1_545 121.46(7) ?
C6 N2 Fe1 . 1_545 121.46(7) ?
N1 C1 C2 . . 123.13(11) ?
N1 C1 H1 . . 118.4 ?
C2 C1 H1 . . 118.4 ?
C1 C2 C3 . . 119.38(11) ?
C1 C2 H2 . . 120.3 ?
C3 C2 H2 . . 120.3 ?
C2 C3 C2 2_656 . 117.42(15) ?
C2 C3 C4 2_656 . 121.29(7) ?
C2 C3 C4 . . 121.29(7) ?
C5 C4 C5 . 2_656 116.64(15) ?
C5 C4 C3 . . 121.68(7) ?
C5 C4 C3 2_656 . 121.68(7) ?
C6 C5 C4 . . 120.06(11) ?
C6 C5 H5 . . 120.0 ?
C4 C5 H5 . . 120.0 ?
N2 C6 C5 . . 123.08(11) ?
N2 C6 H6 . . 118.5 ?
C5 C6 H6 . . 118.5 ?
O11 C11 O11 2_556 . 124.76(15) ?
O11 C11 C12 2_556 . 117.62(8) ?
O11 C11 C12 . . 117.62(8) ?
C13 C12 C13 . 2_556 118.94(15) ?
C13 C12 C11 . . 120.53(8) ?
C13 C12 C11 2_556 . 120.53(8) ?
C14 C13 C12 . . 120.45(11) ?
C14 C13 H13 . . 119.8 ?
C12 C13 H13 . . 119.8 ?
C13 C14 C15 . . 120.59(11) ?
C13 C14 H14 . . 119.7 ?
C15 C14 H14 . . 119.7 ?
C14 C15 C14 2_556 . 118.95(15) ?
C14 C15 C16 2_556 . 120.53(8) ?
C14 C15 C16 . . 120.53(8) ?
O12 C16 O12 . 2_556 124.91(15) ?
O12 C16 C15 . . 117.55(8) ?
O12 C16 C15 2_556 . 117.55(8) ?

loop_
_geom_bond_atom_site_label_1
_geom_bond_atom_site_label_2
_geom_bond_site_symmetry_2
_geom_bond_distance
_geom_bond_publ_flag
Fe1 O1 . 2.1311(10) yes
Fe1 O1 2_656 2.1311(10) ?
Fe1 O2 2_656 2.1374(10) ?
Fe1 O2 . 2.1375(10) yes
Fe1 N1 . 2.1495(15) yes
Fe1 N2 1_565 2.2081(14) yes
O1 H1A . 0.797(13) ?
O1 H1B . 0.813(13) ?
O2 H2A . 0.796(13) ?
O2 H2B . 0.816(13) ?
N1 C1 2_656 1.3434(14) ?
N1 C1 . 1.3434(14) ?
N2 C6 2_656 1.3447(14) ?
N2 C6 . 1.3447(14) ?
N2 Fe1 1_545 2.2081(14) ?
C1 C2 . 1.3840(17) ?
C1 H1 . 0.9500 ?
C2 C3 . 1.3980(14) ?
C2 H2 . 0.9500 ?
C3 C2 2_656 1.3980(14) ?
C3 C4 . 1.482(2) ?
C4 C5 . 1.3939(14) ?
C4 C5 2_656 1.3940(14) ?
C5 C6 . 1.3866(16) ?
C5 H5 . 0.9500 ?
C6 H6 . 0.9500 ?
O11 C11 . 1.2615(12) ?
O12 C16 . 1.2670(11) ?
C11 O11 2_556 1.2614(12) ?
C11 C12 . 1.522(2) ?
C12 C13 . 1.3965(14) ?
C12 C13 2_556 1.3965(14) ?
C13 C14 . 1.3941(16) ?
C13 H13 . 0.9500 ?
C14 C15 . 1.3944(14) ?
C14 H14 . 0.9500 ?
C15 C14 2_556 1.3944(14) ?
C15 C16 . 1.511(2) ?
C16 O12 2_556 1.2670(11) ?

loop_
_geom_hbond_atom_site_label_D
_geom_hbond_atom_site_label_H
_geom_hbond_atom_site_label_A
_geom_hbond_site_symmetry_A
_geom_hbond_distance_DH
_geom_hbond_distance_HA
_geom_hbond_distance_DA
_geom_hbond_angle_DHA
_geom_hbond_publ_flag
O1 H1A O12 1_655 0.797(13) 2.074(14) 2.8578(13) 167.7(17) yes
O1 H1B O11 3_677 0.813(13) 1.910(14) 2.7204(14) 174.3(17) yes
O2 H2A O11 1_545 0.796(13) 1.965(13) 2.7570(13) 174.0(17) yes
O2 H2B O12 . 0.816(13) 1.907(13) 2.7220(13) 177.2(18) yes
